data_4313574
loop_
_publ_author_name
'Steven C. F. Kui'
'Hung-Wing Li'
'Hung Kay Lee'

_publ_section_title
;
 Cerium(III) and Neodymium(III) Amides Derived from a Chelating 2-Pyridyl
 Amido Ligand
;
_journal_name_full 'Inorganic Chemistry'
_journal_page_first 2824
_journal_page_last 2826
_journal_paper_doi 10.1021/ic0340534
_journal_volume 42
_journal_year 2003
_chemical_formula_sum 'C36 H63 N6 Nd Si3'
_chemical_formula_weight 808.43
_chemical_name_systematic
;
  ?
;
_space_group_IT_number 2
_symmetry_cell_setting triclinic
_symmetry_space_group_name_Hall '-P 1'
_symmetry_space_group_name_H-M 'P -1'
_atom_sites_solution_hydrogens geom
_atom_sites_solution_primary direct
_atom_sites_solution_secondary difmap
_audit_creation_method SHELXL-97
_cell_angle_alpha 101.389(7)
_cell_angle_beta 92.637(7)
_cell_angle_gamma 99.007(8)
_cell_formula_units_Z 2
_cell_length_a 11.829(4)
_cell_length_b 13.682(5)
_cell_length_c 15.806(6)
_cell_measurement_temperature 293(2)
_cell_volume 2469.0(15)
_computing_cell_refinement 'BRUKER SMART CCD DIFFRACTOMETER'
_computing_data_collection 'BRUKER SMART CCD DIFFRACTOMETER'
_computing_data_reduction 'BRUKER SMART CCD DIFFRACTOMETER'
_computing_molecular_graphics 'SIEMENS SHELXTL'
_computing_publication_material 'SIEMENS SHELXTL'
_computing_structure_refinement 'SHELXL-97 (Sheldrick, 1997)'
_computing_structure_solution 'SHELXS-97 (Sheldrick, 1990)'
_diffrn_ambient_temperature 293(2)
_diffrn_measured_fraction_theta_full 0.929
_diffrn_measured_fraction_theta_max 0.929
_diffrn_measurement_device_type 'BRUKER SMART CCD DIFFRACTOMETER'
_diffrn_measurement_method 'OMEGA SCAN'
_diffrn_radiation_monochromator graphite
_diffrn_radiation_source 'fine-focus sealed tube'
_diffrn_radiation_type MoK\a
_diffrn_radiation_wavelength 0.71073
_diffrn_reflns_av_R_equivalents 0.0377
_diffrn_reflns_av_sigmaI/netI 0.0601
_diffrn_reflns_limit_h_max 14
_diffrn_reflns_limit_h_min -14
_diffrn_reflns_limit_k_max 14
_diffrn_reflns_limit_k_min -16
_diffrn_reflns_limit_l_max 19
_diffrn_reflns_limit_l_min -17
_diffrn_reflns_number 11728
_diffrn_reflns_theta_full 26.00
_diffrn_reflns_theta_max 26.00
_diffrn_reflns_theta_min 1.75
_exptl_absorpt_coefficient_mu 1.150
_exptl_absorpt_correction_T_max 1.0000
_exptl_absorpt_correction_T_min 0.5081
_exptl_absorpt_correction_type SADABS
_exptl_crystal_colour PALE_BLUE
_exptl_crystal_density_diffrn 1.087
_exptl_crystal_density_method 'not measured'
_exptl_crystal_description BLOCK
_exptl_crystal_F_000 846
_exptl_crystal_size_max 0.86
_exptl_crystal_size_mid 0.35
_exptl_crystal_size_min 0.33
_refine_diff_density_max 1.086
_refine_diff_density_min -0.657
_refine_diff_density_rms 0.126
_refine_ls_extinction_coef 0.0005(5)
_refine_ls_extinction_expression Fc^*^=kFc[1+0.001xFc^2^\l^3^/sin(2\q)]^-1/4^
_refine_ls_extinction_method SHELXL
_refine_ls_goodness_of_fit_ref 0.990
_refine_ls_hydrogen_treatment mixed
_refine_ls_matrix_type full
_refine_ls_number_parameters 416
_refine_ls_number_reflns 9015
_refine_ls_number_restraints 0
_refine_ls_restrained_S_all 0.990
_refine_ls_R_factor_all 0.0800
_refine_ls_R_factor_gt 0.0577
_refine_ls_shift/su_max 0.075
_refine_ls_shift/su_mean 0.009
_refine_ls_structure_factor_coef Fsqd
_refine_ls_weighting_details 'calc w=1/[\s^2^(Fo^2^)+(0.1292P)^2^+0.0000P] where P=(Fo^2^+2Fc^2^)/3'
_refine_ls_weighting_scheme calc
_refine_ls_wR_factor_gt 0.1723
_refine_ls_wR_factor_ref 0.1914
_reflns_number_gt 6580
_reflns_number_total 9015
_reflns_threshold_expression >2sigma(I)
_cod_data_source_file ic0340534_2.cif
_cod_data_source_block Compound2
_cod_depositor_comments
;
The following automatic conversions were performed:

'_symmetry_cell_setting' value 'TRICLINIC' changed to 'triclinic'
according to the built-in table from CIF Core dictionary named
'cif_core.dic' version 2.4.1 from 2010-06-29.

Automatic conversion script
Id: cif_fix_values 1646 2011-03-28 12:23:43Z adriana 
;
_cod_original_cell_volume 2468.9(16)
_cod_database_code 4313574

loop_
_symmetry_equiv_pos_as_xyz
'x, y, z'
'-x, -y, -z'

loop_
_atom_site_label
_atom_site_type_symbol
_atom_site_fract_x
_atom_site_fract_y
_atom_site_fract_z
_atom_site_U_iso_or_equiv
_atom_site_adp_type
_atom_site_occupancy
_atom_site_symmetry_multiplicity
_atom_site_calc_flag
_atom_site_refinement_flags
_atom_site_disorder_assembly
_atom_site_disorder_group
Nd1 Nd 0.76593(3) 0.80244(3) 0.68463(2) 0.05453(17) Uani 1 1 d . . .
Si3 Si 1.0681(2) 0.8377(2) 0.78098(19) 0.0903(7) Uani 1 1 d . . .
Si1 Si 0.71772(19) 1.07329(15) 0.75177(13) 0.0659(5) Uani 1 1 d . . .
Si2 Si 0.83814(19) 0.77951(16) 0.45411(13) 0.0686(5) Uani 1 1 d . . .
N1 N 0.6742(5) 0.9492(4) 0.6998(3) 0.0588(13) Uani 1 1 d . . .
N2 N 0.5570(4) 0.7996(4) 0.6398(3) 0.0579(13) Uani 1 1 d . . .
N3 N 0.8053(4) 0.7253(4) 0.5414(3) 0.0561(13) Uani 1 1 d . . .
N4 N 0.7550(5) 0.6127(4) 0.6289(3) 0.0577(13) Uani 1 1 d . . .
N5 N 0.9236(5) 0.8174(5) 0.7903(4) 0.0669(15) Uani 1 1 d . . .
N6 N 0.7461(5) 0.7777(5) 0.8378(4) 0.0699(16) Uani 1 1 d . . .
C1 C 0.5747(5) 0.9032(5) 0.6529(4) 0.0529(14) Uani 1 1 d . . .
C2 C 0.4931(7) 0.9497(6) 0.6141(5) 0.072(2) Uani 1 1 d . . .
H2A H 0.5032 1.0197 0.6214 0.086 Uiso 1 1 calc R . .
C3 C 0.3985(7) 0.8899(7) 0.5654(6) 0.084(2) Uani 1 1 d . . .
H3A H 0.3443 0.9200 0.5400 0.101 Uiso 1 1 calc R . .
C4 C 0.3833(7) 0.7849(7) 0.5538(6) 0.083(2) Uani 1 1 d . . .
H4A H 0.3190 0.7442 0.5217 0.099 Uiso 1 1 calc R . .
C5 C 0.4652(6) 0.7438(6) 0.5907(5) 0.0691(18) Uani 1 1 d . . .
C6 C 0.4568(7) 0.6300(6) 0.5813(7) 0.102(3) Uani 1 1 d . . .
H6A H 0.5225 0.6160 0.6118 0.153 Uiso 1 1 calc R . .
H6B H 0.4546 0.5987 0.5211 0.153 Uiso 1 1 calc R . .
H6C H 0.3882 0.6035 0.6050 0.153 Uiso 1 1 calc R . .
C7 C 0.8702(8) 1.0795(7) 0.7880(7) 0.112(3) Uani 1 1 d . . .
H7A H 0.9130 1.0630 0.7385 0.168 Uiso 1 1 calc R . .
H7B H 0.8758 1.0320 0.8248 0.168 Uiso 1 1 calc R . .
H7C H 0.9010 1.1465 0.8196 0.168 Uiso 1 1 calc R . .
C8 C 0.7102(9) 1.1666(7) 0.6815(6) 0.095(3) Uani 1 1 d . . .
H8A H 0.7519 1.1491 0.6315 0.143 Uiso 1 1 calc R . .
H8B H 0.7433 1.2330 0.7132 0.143 Uiso 1 1 calc R . .
H8C H 0.6314 1.1658 0.6633 0.143 Uiso 1 1 calc R . .
C9 C 0.6354(10) 1.1058(7) 0.8512(5) 0.095(3) Uani 1 1 d . . .
C10 C 0.5085(12) 1.0917(12) 0.8277(8) 0.163(6) Uani 1 1 d . . .
H10A H 0.4696 1.1089 0.8792 0.244 Uiso 1 1 calc R . .
H10B H 0.4809 1.0224 0.8002 0.244 Uiso 1 1 calc R . .
H10C H 0.4939 1.1348 0.7888 0.244 Uiso 1 1 calc R . .
C11 C 0.6776(16) 1.2176(10) 0.8971(9) 0.189(7) Uani 1 1 d . . .
H11A H 0.6359 1.2339 0.9472 0.283 Uiso 1 1 calc R . .
H11B H 0.6650 1.2611 0.8580 0.283 Uiso 1 1 calc R . .
H11C H 0.7581 1.2271 0.9144 0.283 Uiso 1 1 calc R . .
C12 C 0.6613(17) 1.0414(12) 0.9132(7) 0.187(7) Uani 1 1 d . . .
H12A H 0.6205 1.0572 0.9639 0.280 Uiso 1 1 calc R . .
H12B H 0.7423 1.0543 0.9294 0.280 Uiso 1 1 calc R . .
H12C H 0.6379 0.9714 0.8861 0.280 Uiso 1 1 calc R . .
C13 C 0.8051(5) 0.6308(5) 0.5555(4) 0.0538(14) Uani 1 1 d . . .
C14 C 0.8521(6) 0.5500(5) 0.5041(5) 0.0627(17) Uani 1 1 d . . .
H14A H 0.8851 0.5587 0.4532 0.075 Uiso 1 1 calc R . .
C15 C 0.8478(7) 0.4599(5) 0.5307(5) 0.072(2) Uani 1 1 d . . .
H15A H 0.8788 0.4079 0.4978 0.087 Uiso 1 1 calc R . .
C16 C 0.7978(7) 0.4452(5) 0.6062(5) 0.0706(19) Uani 1 1 d . . .
H16A H 0.7949 0.3842 0.6242 0.085 Uiso 1 1 calc R . .
C17 C 0.7528(7) 0.5236(5) 0.6536(5) 0.0670(18) Uani 1 1 d . . .
C18 C 0.6971(10) 0.5135(7) 0.7350(6) 0.112(3) Uani 1 1 d . . .
H18A H 0.6710 0.5754 0.7588 0.167 Uiso 1 1 calc R . .
H18B H 0.7517 0.4996 0.7760 0.167 Uiso 1 1 calc R . .
H18C H 0.6330 0.4590 0.7225 0.167 Uiso 1 1 calc R . .
C19 C 0.8402(9) 0.9198(7) 0.4983(6) 0.102(3) Uani 1 1 d . . .
H19A H 0.8970 0.9435 0.5463 0.153 Uiso 1 1 calc R . .
H19B H 0.7661 0.9298 0.5171 0.153 Uiso 1 1 calc R . .
H19C H 0.8584 0.9568 0.4536 0.153 Uiso 1 1 calc R . .
C20 C 0.9833(8) 0.7639(8) 0.4152(7) 0.104(3) Uani 1 1 d . . .
H20A H 1.0405 0.7864 0.4631 0.155 Uiso 1 1 calc R . .
H20B H 1.0000 0.8035 0.3721 0.155 Uiso 1 1 calc R . .
H20C H 0.9834 0.6940 0.3907 0.155 Uiso 1 1 calc R . .
C21 C 0.7243(8) 0.7344(8) 0.3589(6) 0.094(3) Uani 1 1 d . . .
C22 C 0.6086(9) 0.7595(12) 0.3901(8) 0.146(5) Uani 1 1 d . . .
H22A H 0.5503 0.7374 0.3429 0.219 Uiso 1 1 calc R . .
H22B H 0.6154 0.8312 0.4106 0.219 Uiso 1 1 calc R . .
H22C H 0.5880 0.7254 0.4362 0.219 Uiso 1 1 calc R . .
C23 C 0.7569(13) 0.7916(10) 0.2854(7) 0.144(5) Uani 1 1 d . . .
H23A H 0.6996 0.7690 0.2376 0.216 Uiso 1 1 calc R . .
H23B H 0.8300 0.7783 0.2666 0.216 Uiso 1 1 calc R . .
H23C H 0.7612 0.8630 0.3067 0.216 Uiso 1 1 calc R . .
C24 C 0.7169(13) 0.6207(9) 0.3244(8) 0.144(5) Uani 1 1 d . . .
H24A H 0.6597 0.5985 0.2765 0.215 Uiso 1 1 calc R . .
H24B H 0.6965 0.5850 0.3695 0.215 Uiso 1 1 calc R . .
H24C H 0.7900 0.6073 0.3056 0.215 Uiso 1 1 calc R . .
C25 C 0.8616(7) 0.8055(6) 0.8576(5) 0.076(2) Uani 1 1 d . . .
C26 C 0.9014(10) 0.8191(9) 0.9465(6) 0.113(4) Uani 1 1 d . . .
H26A H 0.9793 0.8377 0.9639 0.135 Uiso 1 1 calc R . .
C27 C 0.8209(16) 0.8038(12) 1.0068(7) 0.153(6) Uani 1 1 d . . .
H27A H 0.8469 0.8088 1.0642 0.184 Uiso 1 1 calc R . .
C28 C 0.7067(14) 0.7821(10) 0.9846(8) 0.131(5) Uani 1 1 d . . .
H28A H 0.6547 0.7780 1.0266 0.157 Uiso 1 1 calc R . .
C29 C 0.6689(9) 0.7662(7) 0.8990(6) 0.096(3) Uani 1 1 d . . .
C30 C 0.5458(9) 0.7397(10) 0.8652(7) 0.131(4) Uani 1 1 d . . .
H30A H 0.4985 0.7332 0.9122 0.196 Uiso 1 1 calc R . .
H30B H 0.5340 0.6767 0.8237 0.196 Uiso 1 1 calc R . .
H30C H 0.5256 0.7920 0.8379 0.196 Uiso 1 1 calc R . .
C31 C 1.1478(13) 0.9491(10) 0.8600(11) 0.195(8) Uani 1 1 d . . .
H31A H 1.1121 1.0071 0.8581 0.293 Uiso 1 1 calc R . .
H31B H 1.2259 0.9624 0.8455 0.293 Uiso 1 1 calc R . .
H31C H 1.1466 0.9352 0.9172 0.293 Uiso 1 1 calc R . .
C32 C 1.0827(9) 0.8727(14) 0.6733(10) 0.192(8) Uani 1 1 d . . .
H32A H 1.0492 0.9320 0.6724 0.287 Uiso 1 1 calc R . .
H32B H 1.0438 0.8179 0.6288 0.287 Uiso 1 1 calc R . .
H32C H 1.1625 0.8860 0.6632 0.287 Uiso 1 1 calc R . .
C33 C 1.1352(8) 0.7187(9) 0.7815(6) 0.098(3) Uani 1 1 d . . .
C34 C 1.1291(16) 0.6923(12) 0.8684(9) 0.185(7) Uani 1 1 d . . .
H34A H 1.1627 0.6329 0.8686 0.277 Uiso 1 1 calc R . .
H34B H 1.0502 0.6796 0.8813 0.277 Uiso 1 1 calc R . .
H34C H 1.1703 0.7476 0.9114 0.277 Uiso 1 1 calc R . .
C35 C 1.2605(12) 0.7349(19) 0.7584(14) 0.263(12) Uani 1 1 d . . .
H35A H 1.2921 0.6745 0.7591 0.394 Uiso 1 1 calc R . .
H35B H 1.3043 0.7902 0.7999 0.394 Uiso 1 1 calc R . .
H35C H 1.2635 0.7500 0.7017 0.394 Uiso 1 1 calc R . .
C36 C 1.0739(14) 0.6314(11) 0.7155(10) 0.202(9) Uani 1 1 d . . .
H36A H 1.1091 0.5731 0.7170 0.303 Uiso 1 1 calc R . .
H36B H 1.0781 0.6473 0.6591 0.303 Uiso 1 1 calc R . .
H36C H 0.9950 0.6175 0.7277 0.303 Uiso 1 1 calc R . .

loop_
_atom_site_aniso_label
_atom_site_aniso_U_11
_atom_site_aniso_U_22
_atom_site_aniso_U_33
_atom_site_aniso_U_23
_atom_site_aniso_U_13
_atom_site_aniso_U_12
Nd1 0.0509(2) 0.0554(3) 0.0599(2) 0.01325(16) 0.00142(15) 0.01630(16)
Si3 0.0588(13) 0.1037(19) 0.1083(18) 0.0335(15) -0.0186(12) 0.0062(13)
Si1 0.0762(13) 0.0534(11) 0.0676(11) 0.0084(9) -0.0072(10) 0.0182(10)
Si2 0.0737(13) 0.0748(13) 0.0709(12) 0.0330(10) 0.0225(10) 0.0257(11)
N1 0.060(3) 0.056(3) 0.061(3) 0.008(3) -0.002(3) 0.016(3)
N2 0.048(3) 0.061(3) 0.064(3) 0.009(3) 0.005(3) 0.012(3)
N3 0.055(3) 0.061(3) 0.058(3) 0.017(2) 0.009(2) 0.019(3)
N4 0.060(3) 0.053(3) 0.062(3) 0.016(3) 0.007(3) 0.010(3)
N5 0.063(4) 0.073(4) 0.065(3) 0.012(3) -0.005(3) 0.017(3)
N6 0.074(4) 0.076(4) 0.069(4) 0.018(3) 0.012(3) 0.035(3)
C1 0.053(4) 0.054(4) 0.052(3) 0.006(3) 0.004(3) 0.016(3)
C2 0.075(5) 0.067(5) 0.077(5) 0.020(4) -0.006(4) 0.022(4)
C3 0.071(5) 0.094(6) 0.087(5) 0.011(5) -0.019(4) 0.028(5)
C4 0.057(5) 0.086(6) 0.095(6) 0.006(5) -0.014(4) 0.008(4)
C5 0.047(4) 0.069(5) 0.086(5) 0.008(4) 0.002(4) 0.005(3)
C6 0.060(5) 0.076(6) 0.155(9) 0.006(6) -0.028(5) -0.001(4)
C7 0.086(7) 0.081(6) 0.153(9) 0.003(6) -0.045(6) 0.008(5)
C8 0.120(8) 0.075(6) 0.095(6) 0.027(5) 0.003(5) 0.019(5)
C9 0.136(9) 0.084(6) 0.062(5) -0.004(4) -0.003(5) 0.040(6)
C10 0.149(12) 0.225(16) 0.106(9) -0.022(9) 0.034(8) 0.067(11)
C11 0.29(2) 0.123(11) 0.124(10) -0.045(8) 0.039(12) 0.035(12)
C12 0.34(2) 0.173(13) 0.072(7) 0.037(8) 0.035(10) 0.095(14)
C13 0.036(3) 0.060(4) 0.064(4) 0.014(3) -0.004(3) 0.006(3)
C14 0.053(4) 0.067(4) 0.070(4) 0.011(3) 0.006(3) 0.018(3)
C15 0.073(5) 0.056(4) 0.085(5) 0.000(4) -0.005(4) 0.023(4)
C16 0.079(5) 0.046(4) 0.087(5) 0.019(4) -0.005(4) 0.006(3)
C17 0.076(5) 0.056(4) 0.071(4) 0.025(3) -0.001(4) 0.004(4)
C18 0.156(10) 0.089(6) 0.104(7) 0.047(5) 0.036(7) 0.019(6)
C19 0.136(9) 0.080(6) 0.108(7) 0.046(5) 0.038(6) 0.030(6)
C20 0.091(6) 0.126(8) 0.116(7) 0.058(6) 0.049(5) 0.035(6)
C21 0.099(7) 0.126(8) 0.074(5) 0.042(5) 0.011(4) 0.040(6)
C22 0.086(7) 0.242(17) 0.121(9) 0.044(10) 0.003(6) 0.052(9)
C23 0.203(14) 0.153(11) 0.100(8) 0.069(8) 0.011(8) 0.048(10)
C24 0.196(14) 0.112(9) 0.107(9) 0.005(7) -0.055(9) 0.020(9)
C25 0.091(6) 0.079(5) 0.062(4) 0.003(4) -0.006(4) 0.041(4)
C26 0.125(9) 0.143(9) 0.067(5) -0.002(6) -0.014(5) 0.051(7)
C27 0.219(16) 0.205(15) 0.054(5) 0.019(7) 0.016(8) 0.102(14)
C28 0.185(13) 0.146(10) 0.092(8) 0.045(7) 0.057(8) 0.082(11)
C29 0.117(8) 0.106(7) 0.085(6) 0.036(5) 0.041(5) 0.053(6)
C30 0.102(8) 0.176(12) 0.144(10) 0.071(9) 0.066(7) 0.050(8)
C31 0.159(13) 0.103(9) 0.28(2) -0.021(11) -0.118(13) -0.005(9)
C32 0.075(7) 0.34(2) 0.219(15) 0.201(17) 0.016(8) 0.022(10)
C33 0.070(5) 0.134(8) 0.092(6) 0.008(6) -0.010(5) 0.041(6)
C34 0.29(2) 0.177(13) 0.145(12) 0.079(10) 0.044(12) 0.140(14)
C35 0.102(11) 0.43(3) 0.33(3) 0.18(3) 0.052(14) 0.140(16)
C36 0.213(16) 0.171(14) 0.188(14) -0.086(12) -0.091(13) 0.116(13)

loop_
_atom_type_symbol
_atom_type_description
_atom_type_scat_dispersion_real
_atom_type_scat_dispersion_imag
_atom_type_scat_source
C C 0.0033 0.0016 'International Tables Vol C Tables 4.2.6.8 and 6.1.1.4'
H H 0.0000 0.0000 'International Tables Vol C Tables 4.2.6.8 and 6.1.1.4'
N N 0.0061 0.0033 'International Tables Vol C Tables 4.2.6.8 and 6.1.1.4'
Si Si 0.0817 0.0704 'International Tables Vol C Tables 4.2.6.8 and 6.1.1.4'
Nd Nd -0.1943 3.0179 'International Tables Vol C Tables 4.2.6.8 and 6.1.1.4'

loop_
_geom_angle_atom_site_label_1
_geom_angle_atom_site_label_2
_geom_angle_atom_site_label_3
_geom_angle
_geom_angle_site_symmetry_1
_geom_angle_site_symmetry_3
_geom_angle_publ_flag
N3 Nd1 N5 112.80(19) . . ?
N3 Nd1 N1 117.48(17) . . ?
N5 Nd1 N1 114.3(2) . . ?
N3 Nd1 N6 145.04(18) . . ?
N5 Nd1 N6 55.2(2) . . ?
N1 Nd1 N6 96.13(18) . . ?
N3 Nd1 N2 93.03(17) . . ?
N5 Nd1 N2 153.0(2) . . ?
N1 Nd1 N2 55.15(19) . . ?
N6 Nd1 N2 99.13(18) . . ?
N3 Nd1 N4 55.12(17) . . ?
N5 Nd1 N4 94.72(19) . . ?
N1 Nd1 N4 148.9(2) . . ?
N6 Nd1 N4 91.25(18) . . ?
N2 Nd1 N4 93.86(18) . . ?
N3 Nd1 C13 27.56(17) . . ?
N5 Nd1 C13 101.22(18) . . ?
N1 Nd1 C13 141.17(17) . . ?
N6 Nd1 C13 117.66(18) . . ?
N2 Nd1 C13 98.42(17) . . ?
N4 Nd1 C13 28.24(16) . . ?
N3 Nd1 C25 134.44(19) . . ?
N5 Nd1 C25 27.3(2) . . ?
N1 Nd1 C25 104.94(19) . . ?
N6 Nd1 C25 28.0(2) . . ?
N2 Nd1 C25 126.2(2) . . ?
N4 Nd1 C25 95.69(19) . . ?
C13 Nd1 C25 113.88(18) . . ?
N3 Nd1 C1 102.96(17) . . ?
N5 Nd1 C1 139.82(19) . . ?
N1 Nd1 C1 27.60(18) . . ?
N6 Nd1 C1 103.14(17) . . ?
N2 Nd1 C1 28.23(17) . . ?
N4 Nd1 C1 121.32(18) . . ?
C13 Nd1 C1 118.92(17) . . ?
C25 Nd1 C1 122.59(18) . . ?
N5 Si3 C32 104.3(4) . . ?
N5 Si3 C31 113.9(6) . . ?
C32 Si3 C31 104.9(8) . . ?
N5 Si3 C33 112.6(4) . . ?
C32 Si3 C33 108.8(6) . . ?
C31 Si3 C33 111.7(5) . . ?
N1 Si1 C7 104.0(4) . . ?
N1 Si1 C8 114.4(4) . . ?
C7 Si1 C8 108.3(5) . . ?
N1 Si1 C9 110.9(4) . . ?
C7 Si1 C9 108.4(5) . . ?
C8 Si1 C9 110.4(4) . . ?
N3 Si2 C20 114.1(3) . . ?
N3 Si2 C19 103.4(3) . . ?
C20 Si2 C19 108.0(5) . . ?
N3 Si2 C21 113.0(4) . . ?
C20 Si2 C21 109.4(5) . . ?
C19 Si2 C21 108.6(5) . . ?
C1 N1 Si1 130.3(4) . . ?
C1 N1 Nd1 97.0(4) . . ?
Si1 N1 Nd1 132.6(3) . . ?
C5 N2 C1 120.6(6) . . ?
C5 N2 Nd1 143.5(4) . . ?
C1 N2 Nd1 91.0(4) . . ?
C13 N3 Si2 132.5(5) . . ?
C13 N3 Nd1 97.4(4) . . ?
Si2 N3 Nd1 129.8(3) . . ?
C17 N4 C13 121.5(6) . . ?
C17 N4 Nd1 143.8(5) . . ?
C13 N4 Nd1 90.2(4) . . ?
C25 N5 Si3 132.0(5) . . ?
C25 N5 Nd1 97.5(5) . . ?
Si3 N5 Nd1 130.5(3) . . ?
C25 N6 C29 123.2(7) . . ?
C25 N6 Nd1 91.4(4) . . ?
C29 N6 Nd1 143.9(6) . . ?
N1 C1 N2 114.1(5) . . ?
N1 C1 C2 127.4(6) . . ?
N2 C1 C2 118.5(6) . . ?
N1 C1 Nd1 55.4(3) . . ?
N2 C1 Nd1 60.8(3) . . ?
C2 C1 Nd1 163.9(5) . . ?
C3 C2 C1 119.2(7) . . ?
C2 C3 C4 120.7(7) . . ?
C5 C4 C3 117.9(8) . . ?
N2 C5 C4 123.0(7) . . ?
N2 C5 C6 115.0(7) . . ?
C4 C5 C6 121.9(7) . . ?
C10 C9 C12 111.1(13) . . ?
C10 C9 C11 108.6(11) . . ?
C12 C9 C11 107.4(11) . . ?
C10 C9 Si1 111.6(6) . . ?
C12 C9 Si1 108.5(8) . . ?
C11 C9 Si1 109.6(9) . . ?
N3 C13 N4 114.6(5) . . ?
N3 C13 C14 127.8(6) . . ?
N4 C13 C14 117.6(6) . . ?
N3 C13 Nd1 55.1(3) . . ?
N4 C13 Nd1 61.6(3) . . ?
C14 C13 Nd1 165.5(4) . . ?
C15 C14 C13 119.4(7) . . ?
C14 C15 C16 121.1(7) . . ?
C17 C16 C15 118.1(6) . . ?
N4 C17 C16 122.2(7) . . ?
N4 C17 C18 116.5(7) . . ?
C16 C17 C18 121.3(7) . . ?
C24 C21 C22 111.3(11) . . ?
C24 C21 C23 109.2(9) . . ?
C22 C21 C23 108.6(9) . . ?
C24 C21 Si2 109.9(7) . . ?
C22 C21 Si2 108.4(7) . . ?
C23 C21 Si2 109.5(8) . . ?
N5 C25 N6 115.2(6) . . ?
N5 C25 C26 128.1(9) . . ?
N6 C25 C26 116.7(8) . . ?
N5 C25 Nd1 55.2(4) . . ?
N6 C25 Nd1 60.5(4) . . ?
C26 C25 Nd1 172.1(6) . . ?
C27 C26 C25 118.7(11) . . ?
C28 C27 C26 122.3(11) . . ?
C27 C28 C29 118.8(11) . . ?
C28 C29 N6 120.1(11) . . ?
C28 C29 C30 124.5(10) . . ?
N6 C29 C30 115.4(8) . . ?
C36 C33 C34 108.8(13) . . ?
C36 C33 C35 106.2(13) . . ?
C34 C33 C35 110.0(11) . . ?
C36 C33 Si3 111.2(7) . . ?
C34 C33 Si3 109.6(7) . . ?
C35 C33 Si3 111.0(11) . . ?

loop_
_geom_bond_atom_site_label_1
_geom_bond_atom_site_label_2
_geom_bond_distance
_geom_bond_site_symmetry_2
_geom_bond_publ_flag
Nd1 N3 2.400(5) . ?
Nd1 N5 2.402(6) . ?
Nd1 N1 2.405(5) . ?
Nd1 N6 2.526(6) . ?
Nd1 N2 2.532(5) . ?
Nd1 N4 2.553(5) . ?
Nd1 C13 2.903(6) . ?
Nd1 C25 2.901(7) . ?
Nd1 C1 2.901(6) . ?
Si3 N5 1.706(6) . ?
Si3 C32 1.865(12) . ?
Si3 C31 1.860(12) . ?
Si3 C33 1.922(10) . ?
Si1 N1 1.720(6) . ?
Si1 C7 1.852(9) . ?
Si1 C8 1.860(8) . ?
Si1 C9 1.902(9) . ?
Si2 N3 1.723(5) . ?
Si2 C20 1.879(8) . ?
Si2 C19 1.904(9) . ?
Si2 C21 1.910(10) . ?
N1 C1 1.354(8) . ?
N2 C5 1.339(9) . ?
N2 C1 1.373(8) . ?
N3 C13 1.355(8) . ?
N4 C17 1.348(8) . ?
N4 C13 1.374(8) . ?
N5 C25 1.342(10) . ?
N6 C25 1.363(10) . ?
N6 C29 1.376(10) . ?
C1 C2 1.416(9) . ?
C2 C3 1.377(11) . ?
C3 C4 1.394(12) . ?
C4 C5 1.357(11) . ?
C5 C6 1.522(11) . ?
C9 C10 1.502(15) . ?
C9 C12 1.493(15) . ?
C9 C11 1.550(15) . ?
C13 C14 1.439(9) . ?
C14 C15 1.374(10) . ?
C15 C16 1.392(11) . ?
C16 C17 1.376(10) . ?
C17 C18 1.492(11) . ?
C21 C24 1.530(15) . ?
C21 C22 1.542(14) . ?
C21 C23 1.555(13) . ?
C25 C26 1.427(11) . ?
C26 C27 1.400(18) . ?
C27 C28 1.352(19) . ?
C28 C29 1.369(15) . ?
C29 C30 1.491(14) . ?
C33 C36 1.485(15) . ?
C33 C34 1.490(15) . ?
C33 C35 1.536(17) . ?
